data_2237519
loop_
_publ_author_name
'Sakka, Ola K.'
'Fleita, Daisy H.'
'Harrison, William T. A.'

_publ_section_title
;
 2-(4-Oxo-3-phenyl-1,3-thiazolidin-2-ylidene)malononitrile
;
_journal_coeditor_code LH5577
_journal_issue 3
_journal_name_full 'Acta Crystallographica Section E'
_journal_page_first o350
_journal_paper_doi 10.1107/S160053681300216X
_journal_volume 69
_journal_year 2013
_chemical_formula_iupac 'C12 H7 N3 O S'
_chemical_formula_moiety 'C12 H7 N3 O S'
_chemical_formula_sum 'C12 H7 N3 O S'
_chemical_formula_weight 241.27
_chemical_name_systematic
;
2-(4-Oxo-3-phenyl-1,3-thiazolidin-2-ylidene)malononitrile
;
_space_group_IT_number 9
_symmetry_cell_setting monoclinic
_symmetry_space_group_name_Hall 'C -2yc'
_symmetry_space_group_name_H-M 'C 1 c 1'
_atom_sites_solution_hydrogens geom
_atom_sites_solution_primary direct
_atom_sites_solution_secondary difmap
_audit_creation_method SHELXL-97
_cell_angle_alpha 90.00
_cell_angle_beta 104.199(4)
_cell_angle_gamma 90.00
_cell_formula_units_Z 4
_cell_length_a 17.0305(8)
_cell_length_b 9.5638(6)
_cell_length_c 7.1651(4)
_cell_measurement_reflns_used 1133
_cell_measurement_temperature 298(2)
_cell_measurement_theta_max 27.49
_cell_measurement_theta_min 2.91
_cell_volume 1131.37(11)
_computing_cell_refinement 'SCALEPACK (Otwinowski & Minor, 1997)'
_computing_data_collection 'COLLECT (Nonius, 1998)'
_computing_data_reduction
;
DENZO and SCALEPACK (Otwinowski & Minor, 1997) and SORTAV (Blessing,
1995)
;
_computing_molecular_graphics 'ORTEP3 (Farrugia, 2012)'
_computing_publication_material 'SHELXL97 (Sheldrick, 2008)'
_computing_structure_refinement 'SHELXL97 (Sheldrick, 2008)'
_computing_structure_solution 'SHELXS97 (Sheldrick, 2008)'
_diffrn_ambient_temperature 298(2)
_diffrn_measured_fraction_theta_full 0.985
_diffrn_measured_fraction_theta_max 0.985
_diffrn_measurement_device_type 'Nonius KappaCCD'
_diffrn_measurement_method \w
_diffrn_radiation_monochromator graphite
_diffrn_radiation_source 'fine-focus sealed tube'
_diffrn_radiation_type MoK\a
_diffrn_radiation_wavelength 0.71073
_diffrn_reflns_av_R_equivalents 0.0290
_diffrn_reflns_av_sigmaI/netI 0.0883
_diffrn_reflns_limit_h_max 22
_diffrn_reflns_limit_h_min -21
_diffrn_reflns_limit_k_max 11
_diffrn_reflns_limit_k_min -12
_diffrn_reflns_limit_l_max 9
_diffrn_reflns_limit_l_min -9
_diffrn_reflns_number 2136
_diffrn_reflns_theta_full 27.46
_diffrn_reflns_theta_max 27.46
_diffrn_reflns_theta_min 3.59
_diffrn_standards_decay_% 0
_exptl_absorpt_coefficient_mu 0.271
_exptl_absorpt_correction_type none
_exptl_crystal_colour yellow
_exptl_crystal_density_diffrn 1.416
_exptl_crystal_density_method 'not measured'
_exptl_crystal_description block
_exptl_crystal_F_000 496
_exptl_crystal_size_max 0.20
_exptl_crystal_size_mid 0.13
_exptl_crystal_size_min 0.05
_refine_diff_density_max 0.174
_refine_diff_density_min -0.180
_refine_ls_abs_structure_details 'Flack (1983), 835 Friedel pairs'
_refine_ls_abs_structure_Flack 0.370(10)
_refine_ls_extinction_coef 0.008(2)
_refine_ls_extinction_expression Fc^*^=kFc[1+0.001xFc^2^\l^3^/sin(2\q)]^-1/4^
_refine_ls_extinction_method 'SHELXL97 (Sheldrick, 2008)'
_refine_ls_goodness_of_fit_ref 1.014
_refine_ls_hydrogen_treatment constr
_refine_ls_matrix_type full
_refine_ls_number_parameters 156
_refine_ls_number_reflns 2136
_refine_ls_number_restraints 2
_refine_ls_restrained_S_all 1.013
_refine_ls_R_factor_all 0.0938
_refine_ls_R_factor_gt 0.0429
_refine_ls_shift/su_max 0.000
_refine_ls_shift/su_mean 0.000
_refine_ls_structure_factor_coef Fsqd
_refine_ls_weighting_details 'calc w=1/[\s^2^(Fo^2^)+(0.0223P)^2^+0.0674P] where P=(Fo^2^+2Fc^2^)/3'
_refine_ls_weighting_scheme calc
_refine_ls_wR_factor_gt 0.0725
_refine_ls_wR_factor_ref 0.0858
_reflns_number_gt 1397
_reflns_number_total 2136
_reflns_threshold_expression I>2\s(I)
_cod_data_source_file lh5577.cif
_cod_data_source_block I
_cod_original_sg_symbol_H-M 'C c'
_cod_database_code 2237519
_cod_database_fobs_code 2237519

loop_
_symmetry_equiv_pos_as_xyz
'x, y, z'
'x, -y, z+1/2'
'x+1/2, y+1/2, z'
'x+1/2, -y+1/2, z+1/2'

loop_
_atom_site_type_symbol
_atom_site_label
_atom_site_fract_x
_atom_site_fract_y
_atom_site_fract_z
_atom_site_U_iso_or_equiv
_atom_site_adp_type
_atom_site_calc_flag
_atom_site_refinement_flags
_atom_site_occupancy
_atom_site_symmetry_multiplicity
C C1 0.40086(17) 0.3723(3) 0.3314(5) 0.0435(8) Uani d . 1 1
C C2 0.31911(18) 0.3591(4) 0.3709(4) 0.0542(9) Uani d . 1 1
H H2A 0.2827 0.3104 0.2657 0.065 Uiso calc R 1 1
H H2B 0.2969 0.4511 0.3830 0.065 Uiso calc R 1 1
C C3 0.43425(18) 0.2567(3) 0.6297(4) 0.0357(7) Uani d . 1 1
C C4 0.48151(17) 0.1984(3) 0.7933(4) 0.0395(8) Uani d . 1 1
C C5 0.4414(2) 0.1387(4) 0.9303(5) 0.0487(8) Uani d . 1 1
C C6 0.5676(2) 0.1857(3) 0.8434(5) 0.0444(8) Uani d . 1 1
C C7 0.54465(17) 0.3210(3) 0.4754(4) 0.0368(7) Uani d . 1 1
C C8 0.58860(18) 0.4396(4) 0.5395(4) 0.0465(8) Uani d . 1 1
H H8 0.5650 0.5143 0.5884 0.056 Uiso calc R 1 1
C C9 0.6685(2) 0.4455(5) 0.5297(5) 0.0669(11) Uani d . 1 1
H H9 0.6994 0.5242 0.5746 0.080 Uiso calc R 1 1
C C10 0.7026(2) 0.3359(5) 0.4543(5) 0.0689(13) Uani d . 1 1
H H10 0.7563 0.3411 0.4470 0.083 Uiso calc R 1 1
C C11 0.6581(2) 0.2197(5) 0.3901(5) 0.0657(12) Uani d . 1 1
H H11 0.6816 0.1456 0.3394 0.079 Uiso calc R 1 1
C C12 0.5784(2) 0.2111(4) 0.3998(4) 0.0534(10) Uani d . 1 1
H H12 0.5480 0.1318 0.3557 0.064 Uiso calc R 1 1
S S1 0.32943(5) 0.26310(9) 0.59038(11) 0.0515(3) Uani d . 1 1
O O1 0.41623(12) 0.4253(2) 0.1924(3) 0.0585(7) Uani d . 1 1
N N1 0.46104(13) 0.3139(3) 0.4828(3) 0.0363(6) Uani d . 1 1
N N2 0.40992(18) 0.0906(3) 1.0384(5) 0.0703(9) Uani d . 1 1
N N3 0.63584(18) 0.1710(3) 0.8969(4) 0.0671(9) Uani d . 1 1

loop_
_atom_site_aniso_label
_atom_site_aniso_U_11
_atom_site_aniso_U_22
_atom_site_aniso_U_33
_atom_site_aniso_U_12
_atom_site_aniso_U_13
_atom_site_aniso_U_23
C1 0.0331(18) 0.039(2) 0.0570(19) -0.0008(15) 0.0092(15) -0.0014(17)
C2 0.036(2) 0.071(3) 0.0535(19) 0.0005(17) 0.0065(14) 0.0031(18)
C3 0.0287(16) 0.0350(19) 0.0452(17) -0.0036(15) 0.0126(13) -0.0012(14)
C4 0.0327(18) 0.042(2) 0.0459(19) 0.0010(14) 0.0142(15) 0.0074(15)
C5 0.0362(19) 0.050(2) 0.0577(19) 0.0011(16) 0.0074(16) 0.0099(17)
C6 0.040(2) 0.048(2) 0.0461(17) -0.0002(16) 0.0109(14) 0.0044(17)
C7 0.0283(17) 0.045(2) 0.0386(17) -0.0005(15) 0.0110(13) 0.0027(15)
C8 0.042(2) 0.051(2) 0.0490(18) -0.0055(17) 0.0144(14) -0.0015(16)
C9 0.047(2) 0.095(3) 0.060(2) -0.020(2) 0.0139(18) 0.007(2)
C10 0.030(2) 0.122(4) 0.057(2) 0.003(2) 0.0147(16) 0.012(2)
C11 0.046(2) 0.098(3) 0.057(2) 0.026(2) 0.0199(19) 0.003(2)
C12 0.049(2) 0.057(3) 0.052(2) 0.0062(18) 0.0080(17) -0.0045(15)
S1 0.0288(4) 0.0603(6) 0.0661(5) -0.0030(5) 0.0131(3) 0.0097(5)
O1 0.0528(15) 0.0679(18) 0.0571(13) 0.0059(12) 0.0178(10) 0.0173(13)
N1 0.0280(14) 0.0374(16) 0.0442(14) -0.0027(11) 0.0103(11) 0.0005(12)
N2 0.0528(19) 0.085(3) 0.076(2) -0.0039(18) 0.0208(15) 0.030(2)
N3 0.040(2) 0.092(3) 0.067(2) 0.0083(17) 0.0091(15) 0.0192(18)

loop_
_atom_type_symbol
_atom_type_description
_atom_type_scat_dispersion_real
_atom_type_scat_dispersion_imag
_atom_type_scat_source
C C 0.0033 0.0016 'International Tables Vol C Tables 4.2.6.8 and 6.1.1.4'
H H 0.0000 0.0000 'International Tables Vol C Tables 4.2.6.8 and 6.1.1.4'
N N 0.0061 0.0033 'International Tables Vol C Tables 4.2.6.8 and 6.1.1.4'
O O 0.0106 0.0060 'International Tables Vol C Tables 4.2.6.8 and 6.1.1.4'
S S 0.1246 0.1234 'International Tables Vol C Tables 4.2.6.8 and 6.1.1.4'

loop_
_geom_angle_atom_site_label_1
_geom_angle_atom_site_label_2
_geom_angle_atom_site_label_3
_geom_angle
O1 C1 N1 122.6(3)
O1 C1 C2 126.5(3)
N1 C1 C2 110.9(3)
C1 C2 S1 108.3(2)
C1 C2 H2A 110.0
S1 C2 H2A 110.0
C1 C2 H2B 110.0
S1 C2 H2B 110.0
H2A C2 H2B 108.4
N1 C3 C4 126.1(3)
N1 C3 S1 112.7(2)
C4 C3 S1 121.2(2)
C3 C4 C6 127.1(2)
C3 C4 C5 117.8(3)
C6 C4 C5 115.1(3)
N2 C5 C4 179.5(4)
N3 C6 C4 174.6(3)
C12 C7 C8 121.1(3)
C12 C7 N1 119.5(3)
C8 C7 N1 119.3(3)
C7 C8 C9 118.7(3)
C7 C8 H8 120.7
C9 C8 H8 120.7
C10 C9 C8 120.5(4)
C10 C9 H9 119.8
C8 C9 H9 119.8
C11 C10 C9 120.1(4)
C11 C10 H10 119.9
C9 C10 H10 119.9
C10 C11 C12 120.4(4)
C10 C11 H11 119.8
C12 C11 H11 119.8
C7 C12 C11 119.2(4)
C7 C12 H12 120.4
C11 C12 H12 120.4
C3 S1 C2 92.06(15)
C3 N1 C1 115.8(2)
C3 N1 C7 124.7(2)
C1 N1 C7 119.4(2)

loop_
_geom_bond_atom_site_label_1
_geom_bond_atom_site_label_2
_geom_bond_distance
C1 O1 1.202(3)
C1 N1 1.412(4)
C1 C2 1.492(4)
C2 S1 1.792(3)
C2 H2A 0.9700
C2 H2B 0.9700
C3 N1 1.361(4)
C3 C4 1.367(4)
C3 S1 1.739(3)
C4 C6 1.426(4)
C4 C5 1.444(5)
C5 N2 1.142(4)
C6 N3 1.140(4)
C7 C12 1.372(4)
C7 C8 1.374(4)
C7 N1 1.439(3)
C8 C9 1.381(4)
C8 H8 0.9300
C9 C10 1.372(6)
C9 H9 0.9300
C10 C11 1.361(5)
C10 H10 0.9300
C11 C12 1.378(5)
C11 H11 0.9300
C12 H12 0.9300

loop_
_geom_hbond_atom_site_label_D
_geom_hbond_atom_site_label_H
_geom_hbond_atom_site_label_A
_geom_hbond_site_symmetry_A
_geom_hbond_distance_DH
_geom_hbond_distance_HA
_geom_hbond_distance_DA
_geom_hbond_angle_DHA
_geom_hbond_publ_flag
C10 H10 N2 4_554 0.93 2.62 3.504(5) 159 yes

loop_
_cod_related_entry_id
_cod_related_entry_database
_cod_related_entry_code
1 ChemSpider 1078401
